data_4113891
loop_
_publ_author_name
'Andrzej Rajca'
'Maren Pink'
'Teerapat Rojsajjakul'
'Kan Lu'
'Hua Wang'
'Suchada Rajca'

_publ_contact_author_address
;
        Department of Chemistry 
        University of Nebraska, Lincoln, NE 68588-0304.
        USA
;
_publ_contact_author_email arajca1@unl.edu
_publ_contact_author_name 'Rajca, Andrzej'
_publ_section_title
;
 X-ray Crystallography and Magnetic Studies of a Stable Macrocyclic
 Tetranitroxide. Intramolecular Dimer of Nitroxides in a Constrained
 Geometry of the Upper Rim of Calix[4]arene
;
_journal_name_full 'Journal of the American Chemical Society'
_journal_page_first 8534
_journal_page_last 8538
_journal_paper_doi 10.1021/ja034115p
_journal_volume 125
_journal_year 2003
_chemical_formula_moiety 'C88 H112 N4 O8, 2.31 (C H4 O)'
_chemical_formula_sum 'C90.31 H121.24 N4 O10.31'
_chemical_formula_weight 1427.84
_chemical_name_systematic
; 
 ? 
;
_space_group_IT_number 2
_symmetry_cell_setting triclinic
_symmetry_space_group_name_Hall '-P 1'
_symmetry_space_group_name_H-M 'P -1'
_atom_sites_solution_hydrogens mixed
_atom_sites_solution_primary direct
_atom_sites_solution_secondary difmap
_audit_creation_method SHELXL-97
_cell_angle_alpha 95.7790(10)
_cell_angle_beta 96.7330(10)
_cell_angle_gamma 100.2600(10)
_cell_formula_units_Z 2
_cell_length_a 10.2842(7)
_cell_length_b 13.0555(8)
_cell_length_c 33.167(2)
_cell_measurement_reflns_used 7737
_cell_measurement_temperature 173(2)
_cell_measurement_theta_max 24.82
_cell_measurement_theta_min 2.23
_cell_volume 4317.9(5)
_computing_cell_refinement 'SAINT, Bruker'
_computing_data_collection 'SMART, Bruker'
_computing_data_reduction 'SAINT, Bruker'
_computing_molecular_graphics 'SHELXTL, Bruker'
_computing_publication_material 'SHELXTL, Bruker'
_computing_structure_refinement 'SHELXL-97 (Sheldrick, 1997)'
_computing_structure_solution 'SIR-92 (Altomare et al., 1992)'
_diffrn_ambient_temperature 173(2)
_diffrn_measured_fraction_theta_full 0.979
_diffrn_measured_fraction_theta_max 0.979
_diffrn_measurement_device_type 'SMART CCD Platform diffractometer, Bruker'
_diffrn_measurement_method omega-scans
_diffrn_radiation_monochromator graphite
_diffrn_radiation_source 'fine-focus sealed tube'
_diffrn_radiation_type MoK\a
_diffrn_radiation_wavelength 0.71073
_diffrn_reflns_av_R_equivalents 0.0471
_diffrn_reflns_av_sigmaI/netI 0.1011
_diffrn_reflns_limit_h_max 12
_diffrn_reflns_limit_h_min -12
_diffrn_reflns_limit_k_max 15
_diffrn_reflns_limit_k_min -15
_diffrn_reflns_limit_l_max 39
_diffrn_reflns_limit_l_min -34
_diffrn_reflns_number 28374
_diffrn_reflns_theta_full 25.08
_diffrn_reflns_theta_max 25.08
_diffrn_reflns_theta_min 1.60
_exptl_absorpt_coefficient_mu 0.071
_exptl_absorpt_correction_T_max 0.9972
_exptl_absorpt_correction_T_min 0.9881
_exptl_absorpt_correction_type multi-scan
_exptl_absorpt_process_details 'SADABS, R. Blessing (1995)'
_exptl_crystal_colour red
_exptl_crystal_density_diffrn 1.098
_exptl_crystal_description plate
_exptl_crystal_F_000 1547
_exptl_crystal_size_max 0.17
_exptl_crystal_size_mid 0.09
_exptl_crystal_size_min 0.04
_refine_diff_density_max 0.448
_refine_diff_density_min -0.370
_refine_diff_density_rms 0.048
_refine_ls_extinction_method none
_refine_ls_goodness_of_fit_ref 0.926
_refine_ls_hydrogen_treatment mixed
_refine_ls_matrix_type full
_refine_ls_number_parameters 1095
_refine_ls_number_reflns 15041
_refine_ls_number_restraints 53
_refine_ls_restrained_S_all 0.929
_refine_ls_R_factor_all 0.1348
_refine_ls_R_factor_gt 0.0640
_refine_ls_shift/su_max 0.000
_refine_ls_shift/su_mean 0.000
_refine_ls_structure_factor_coef Fsqd
_refine_ls_weighting_details 'calc w=1/[\s^2^(Fo^2^)+(0.1033P)^2^+0.0000P] where P=(Fo^2^+2Fc^2^)/3'
_refine_ls_weighting_scheme calc
_refine_ls_wR_factor_gt 0.1680
_refine_ls_wR_factor_ref 0.1994
_reflns_number_gt 7465
_reflns_number_total 15041
_reflns_threshold_expression >2sigma(I)
_cod_data_source_file ja034115psi20030110_103755_2.cif
_cod_data_source_block 00096
_cod_depositor_comments
;
The following automatic conversions were performed:

'_exptl_absorpt_correction_type' value 'multi-scans' was replaced
with the value 'multi-scan' as specified in the replacement file
'src/cod-tools/trunk/data/replacement-values/replacement_values.lst'.

Automatic conversion script
Id: cif_fix_values 5376 2017-05-30 11:51:03Z andrius 
;
_cod_original_cell_volume 4318.0(5)
_cod_database_code 4113891

loop_
_symmetry_equiv_pos_as_xyz
'x, y, z'
'-x, -y, -z'

loop_
_atom_site_label
_atom_site_type_symbol
_atom_site_fract_x
_atom_site_fract_y
_atom_site_fract_z
_atom_site_U_iso_or_equiv
_atom_site_adp_type
_atom_site_occupancy
_atom_site_symmetry_multiplicity
_atom_site_calc_flag
_atom_site_refinement_flags
_atom_site_disorder_assembly
_atom_site_disorder_group
O1A O -0.2353(2) -0.38288(15) 0.25669(6) 0.0348(5) Uani 1 1 d . . .
O2A O -0.1404(3) -0.2765(3) 0.08190(10) 0.0460(11) Uani 0.668(4) 1 d P . .
O2F O -0.0403(7) -0.4407(6) 0.08513(19) 0.051(2) Uani 0.332(4) 1 d P . .
N1A N -0.1552(3) -0.3870(2) 0.09194(7) 0.0385(7) Uani 1 1 d . . .
C1A C -0.2143(3) -0.3844(2) 0.21605(9) 0.0305(7) Uani 1 1 d . . .
C2A C -0.2479(3) -0.3039(2) 0.19451(9) 0.0326(7) Uani 1 1 d . . .
C3A C -0.2297(3) -0.3069(2) 0.15359(9) 0.0364(8) Uani 1 1 d . . .
H3AA H -0.2540 -0.2535 0.1385 0.044 Uiso 1 1 calc R . .
C4A C -0.1773(3) -0.3856(2) 0.13443(9) 0.0336(8) Uani 1 1 d . . .
C5A C -0.1348(3) -0.4597(2) 0.15737(9) 0.0339(7) Uani 1 1 d . . .
H5AA H -0.0932 -0.5114 0.1447 0.041 Uiso 1 1 calc R . .
C6A C -0.1516(3) -0.4601(2) 0.19838(9) 0.0304(7) Uani 1 1 d . . .
C7A C -0.0899(3) -0.5351(2) 0.22378(9) 0.0343(7) Uani 1 1 d . . .
H7AA H -0.0875 -0.5121 0.2533 0.041 Uiso 1 1 calc R . .
H7AB H -0.1447 -0.6067 0.2173 0.041 Uiso 1 1 calc R . .
C8A C -0.2666(3) -0.4493(3) 0.06063(10) 0.0424(9) Uani 1 1 d . . .
C9A C -0.3919(4) -0.4035(3) 0.06216(13) 0.0716(12) Uani 1 1 d . . .
H9AA H -0.3731 -0.3300 0.0571 0.107 Uiso 1 1 calc R . .
H9AB H -0.4206 -0.4078 0.0892 0.107 Uiso 1 1 calc R . .
H9AC H -0.4628 -0.4433 0.0411 0.107 Uiso 1 1 calc R . .
C10A C -0.2193(4) -0.4424(3) 0.01924(10) 0.0640(11) Uani 1 1 d . . .
H10A H -0.2052 -0.3692 0.0136 0.096 Uiso 1 1 calc R . .
H10B H -0.2867 -0.4855 -0.0020 0.096 Uiso 1 1 calc R . .
H10C H -0.1352 -0.4679 0.0193 0.096 Uiso 1 1 calc R . .
C11A C -0.2919(4) -0.5627(3) 0.06914(12) 0.0632(11) Uani 1 1 d . . .
H11A H -0.3227 -0.5667 0.0959 0.095 Uiso 1 1 calc R . .
H11B H -0.2091 -0.5900 0.0691 0.095 Uiso 1 1 calc R . .
H11C H -0.3602 -0.6047 0.0479 0.095 Uiso 1 1 calc R . .
C12A C -0.3456(3) -0.4629(2) 0.26242(9) 0.0379(8) Uani 1 1 d . . .
H12A H -0.3210 -0.5328 0.2583 0.045 Uiso 1 1 calc R . .
H12B H -0.4238 -0.4621 0.2421 0.045 Uiso 1 1 calc R . .
C13A C -0.3800(3) -0.4429(2) 0.30469(9) 0.0354(8) Uani 1 1 d . . .
C14A C -0.3956(3) -0.3458(3) 0.32116(10) 0.0442(9) Uani 1 1 d . . .
H14A H -0.3804 -0.2885 0.3057 0.053 Uiso 1 1 calc R . .
C15A C -0.4328(3) -0.3291(3) 0.35975(10) 0.0455(9) Uani 1 1 d . . .
H15A H -0.4425 -0.2606 0.3699 0.055 Uiso 1 1 calc R . .
C16A C -0.4561(4) -0.4083(3) 0.38369(10) 0.0460(9) Uani 1 1 d . . .
C17A C -0.4368(6) -0.5053(3) 0.36741(13) 0.0868(16) Uani 1 1 d . . .
H17A H -0.4486 -0.5620 0.3833 0.104 Uiso 1 1 calc R . .
C18A C -0.4005(5) -0.5230(3) 0.32857(12) 0.0800(15) Uani 1 1 d . . .
H18A H -0.3897 -0.5912 0.3184 0.096 Uiso 1 1 calc R . .
C19A C -0.5008(4) -0.3923(3) 0.42600(10) 0.0544(10) Uani 1 1 d . . .
C20A C -0.5083(5) -0.2783(3) 0.43878(11) 0.0715(13) Uani 1 1 d . . .
H20A H -0.5729 -0.2561 0.4190 0.107 Uiso 1 1 calc R . .
H20B H -0.4203 -0.2339 0.4396 0.107 Uiso 1 1 calc R . .
H20C H -0.5366 -0.2715 0.4660 0.107 Uiso 1 1 calc R . .
C21A C -0.4005(5) -0.4265(4) 0.45763(11) 0.0772(13) Uani 1 1 d . . .
H21A H -0.3967 -0.5003 0.4501 0.116 Uiso 1 1 calc R . .
H21B H -0.4290 -0.4178 0.4847 0.116 Uiso 1 1 calc R . .
H21C H -0.3120 -0.3831 0.4582 0.116 Uiso 1 1 calc R . .
C22A C -0.6381(5) -0.4593(4) 0.42556(13) 0.0873(15) Uani 1 1 d . . .
H22A H -0.7017 -0.4395 0.4048 0.131 Uiso 1 1 calc R . .
H22B H -0.6671 -0.4481 0.4525 0.131 Uiso 1 1 calc R . .
H22C H -0.6339 -0.5335 0.4191 0.131 Uiso 1 1 calc R . .
O1B O 0.1297(2) -0.37665(15) 0.25951(6) 0.0348(5) Uani 1 1 d . . .
O2B O 0.3121(3) -0.7423(2) 0.16204(8) 0.0772(9) Uani 1 1 d . . .
N1B N 0.2292(3) -0.6896(2) 0.14689(8) 0.0409(7) Uani 1 1 d . . .
C1B C 0.1524(3) -0.4505(2) 0.22909(9) 0.0305(7) Uani 1 1 d . . .
C2B C 0.0499(3) -0.5361(2) 0.21425(9) 0.0314(7) Uani 1 1 d . . .
C3B C 0.0765(3) -0.6143(2) 0.18681(9) 0.0350(8) Uani 1 1 d . . .
H3BA H 0.0092 -0.6741 0.1767 0.042 Uiso 1 1 calc R . .
C4B C 0.2010(3) -0.6054(2) 0.17406(9) 0.0345(8) Uani 1 1 d . . .
C5B C 0.2979(3) -0.5159(2) 0.18643(9) 0.0369(8) Uani 1 1 d . . .
H5BA H 0.3813 -0.5094 0.1763 0.044 Uiso 1 1 calc R . .
C6B C 0.2734(3) -0.4352(2) 0.21366(9) 0.0332(7) Uani 1 1 d . . .
C7B C 0.3642(3) -0.3292(2) 0.22136(10) 0.0366(8) Uani 1 1 d . . .
H7BA H 0.4526 -0.3350 0.2134 0.044 Uiso 1 1 calc R . .
H7BB H 0.3767 -0.3026 0.2509 0.044 Uiso 1 1 calc R . .
C8B C 0.1992(4) -0.7008(3) 0.10140(10) 0.0438(9) Uani 1 1 d . . .
C9B C 0.0836(4) -0.6489(3) 0.08929(11) 0.0666(12) Uani 1 1 d . . .
H9BA H 0.1058 -0.5745 0.1005 0.100 Uiso 1 1 calc R . .
H9BB H 0.0046 -0.6831 0.1001 0.100 Uiso 1 1 calc R . .
H9BC H 0.0651 -0.6552 0.0594 0.100 Uiso 1 1 calc R . .
C10B C 0.1608(5) -0.8181(3) 0.08624(13) 0.0808(14) Uani 1 1 d . . .
H10D H 0.0825 -0.8490 0.0982 0.121 Uiso 1 1 calc R . .
H10E H 0.2355 -0.8523 0.0945 0.121 Uiso 1 1 calc R . .
H10F H 0.1400 -0.8282 0.0563 0.121 Uiso 1 1 calc R . .
C11B C 0.3235(5) -0.6504(4) 0.08626(13) 0.0914(16) Uani 1 1 d . . .
H11D H 0.3388 -0.5743 0.0939 0.137 Uiso 1 1 calc R . .
H11E H 0.3136 -0.6662 0.0564 0.137 Uiso 1 1 calc R . .
H11F H 0.3995 -0.6778 0.0986 0.137 Uiso 1 1 calc R . .
C12B C 0.1758(4) -0.4044(3) 0.29922(9) 0.0475(9) Uani 1 1 d . . .
H12C H 0.2744 -0.3939 0.3031 0.057 Uiso 1 1 calc R . .
H12D H 0.1399 -0.4794 0.3004 0.057 Uiso 1 1 calc R . .
C13B C 0.1319(3) -0.3390(3) 0.33262(9) 0.0384(8) Uani 1 1 d . . .
C14B C 0.0087(4) -0.3668(3) 0.34487(10) 0.0486(9) Uani 1 1 d . . .
H14B H -0.0492 -0.4291 0.3317 0.058 Uiso 1 1 calc R . .
C15B C -0.0338(4) -0.3071(3) 0.37572(11) 0.0498(9) Uani 1 1 d . . .
H15B H -0.1197 -0.3290 0.3834 0.060 Uiso 1 1 calc R . .
C16B C 0.0480(4) -0.2153(3) 0.39566(10) 0.0443(9) Uani 1 1 d . A .
C17B C 0.1714(4) -0.1867(3) 0.38299(10) 0.0475(9) Uani 1 1 d . . .
H17B H 0.2291 -0.1239 0.3959 0.057 Uiso 1 1 calc R . .
C18B C 0.2130(3) -0.2467(3) 0.35219(10) 0.0451(9) Uani 1 1 d . . .
H18B H 0.2984 -0.2246 0.3443 0.054 Uiso 1 1 calc R . .
C19B C 0.0016(4) -0.1504(3) 0.43059(11) 0.0590(11) Uani 1 1 d D . .
C20B C -0.0175(7) -0.2152(5) 0.46576(15) 0.094(2) Uani 0.820(7) 1 d PD A 1
H20D H 0.0643 -0.2413 0.4736 0.141 Uiso 0.820(7) 1 calc PR A 1
H20E H -0.0917 -0.2747 0.4571 0.141 Uiso 0.820(7) 1 calc PR A 1
H20F H -0.0374 -0.1715 0.4892 0.141 Uiso 0.820(7) 1 calc PR A 1
C21B C -0.1360(6) -0.1250(5) 0.41527(18) 0.096(2) Uani 0.820(7) 1 d PD A 1
H21D H -0.1676 -0.0857 0.4377 0.145 Uiso 0.820(7) 1 calc PR A 1
H21E H -0.2001 -0.1906 0.4059 0.145 Uiso 0.820(7) 1 calc PR A 1
H21F H -0.1273 -0.0829 0.3926 0.145 Uiso 0.820(7) 1 calc PR A 1
C22B C 0.0977(6) -0.0484(5) 0.44534(19) 0.094(2) Uani 0.820(7) 1 d PD A 1
H22D H 0.1118 -0.0085 0.4222 0.141 Uiso 0.820(7) 1 calc PR A 1
H22E H 0.1830 -0.0630 0.4574 0.141 Uiso 0.820(7) 1 calc PR A 1
H22F H 0.0607 -0.0073 0.4660 0.141 Uiso 0.820(7) 1 calc PR A 1
C20F C 0.1072(16) -0.1497(18) 0.4668(4) 0.094(2) Uani 0.180(7) 1 d PD A 2
H20G H 0.1955 -0.1213 0.4599 0.141 Uiso 0.180(7) 1 calc PR A 2
H20H H 0.1048 -0.2214 0.4734 0.141 Uiso 0.180(7) 1 calc PR A 2
H20I H 0.0894 -0.1058 0.4905 0.141 Uiso 0.180(7) 1 calc PR A 2
C21F C -0.1350(12) -0.1977(16) 0.4430(6) 0.096(2) Uani 0.180(7) 1 d PD A 2
H21G H -0.1624 -0.1459 0.4621 0.145 Uiso 0.180(7) 1 calc PR A 2
H21H H -0.1270 -0.2606 0.4562 0.145 Uiso 0.180(7) 1 calc PR A 2
H21I H -0.2018 -0.2165 0.4185 0.145 Uiso 0.180(7) 1 calc PR A 2
C22F C -0.002(2) -0.0398(8) 0.4216(6) 0.094(2) Uani 0.180(7) 1 d PD A 2
H22G H -0.0229 0.0009 0.4455 0.141 Uiso 0.180(7) 1 calc PR A 2
H22H H -0.0696 -0.0413 0.3981 0.141 Uiso 0.180(7) 1 calc PR A 2
H22I H 0.0859 -0.0073 0.4152 0.141 Uiso 0.180(7) 1 calc PR A 2
O1C O 0.3302(2) -0.12406(16) 0.25562(6) 0.0353(5) Uani 1 1 d . . .
O2C O 0.1132(3) -0.3736(2) 0.08307(9) 0.0430(11) Uani 0.668(4) 1 d P . .
O2G O -0.0009(9) -0.2065(7) 0.0815(2) 0.078(3) Uani 0.332(4) 1 d P . .
N1C N 0.1297(3) -0.2573(2) 0.09029(8) 0.0427(7) Uani 1 1 d . . .
C1C C 0.2822(3) -0.1570(2) 0.21438(9) 0.0309(7) Uani 1 1 d . . .
C2C C 0.3029(3) -0.2538(2) 0.19658(9) 0.0325(7) Uani 1 1 d . . .
C3C C 0.2551(3) -0.2840(2) 0.15544(9) 0.0371(8) Uani 1 1 d . . .
H3CA H 0.2700 -0.3484 0.1426 0.045 Uiso 1 1 calc R . .
C4C C 0.1864(3) -0.2228(2) 0.13277(9) 0.0358(8) Uani 1 1 d . . .
C5C C 0.1609(3) -0.1308(3) 0.15161(9) 0.0375(8) Uani 1 1 d . . .
H5CA H 0.1097 -0.0904 0.1363 0.045 Uiso 1 1 calc R . .
C6C C 0.2084(3) -0.0960(2) 0.19254(9) 0.0323(7) Uani 1 1 d . . .
C7C C 0.1676(3) 0.0008(2) 0.21298(10) 0.0361(8) Uani 1 1 d . . .
H7CA H 0.1967 0.0084 0.2428 0.043 Uiso 1 1 calc R . .
H7CB H 0.2122 0.0640 0.2023 0.043 Uiso 1 1 calc R . .
C8C C 0.2126(4) -0.2197(3) 0.05893(10) 0.0489(9) Uani 1 1 d . . .
C9C C 0.1331(4) -0.2607(3) 0.01695(10) 0.0625(11) Uani 1 1 d . . .
H9CA H 0.0492 -0.2345 0.0145 0.094 Uiso 1 1 calc R . .
H9CB H 0.1136 -0.3375 0.0136 0.094 Uiso 1 1 calc R . .
H9CC H 0.1852 -0.2363 -0.0043 0.094 Uiso 1 1 calc R . .
C10C C 0.3427(4) -0.2609(4) 0.06307(14) 0.0849(15) Uani 1 1 d . . .
H10G H 0.3954 -0.2317 0.0896 0.127 Uiso 1 1 calc R . .
H10H H 0.3936 -0.2398 0.0411 0.127 Uiso 1 1 calc R . .
H10I H 0.3228 -0.3376 0.0612 0.127 Uiso 1 1 calc R . .
C11C C 0.2405(5) -0.0998(3) 0.06353(12) 0.0710(12) Uani 1 1 d . . .
H11G H 0.1559 -0.0749 0.0620 0.107 Uiso 1 1 calc R . .
H11H H 0.2891 -0.0755 0.0415 0.107 Uiso 1 1 calc R . .
H11I H 0.2943 -0.0723 0.0900 0.107 Uiso 1 1 calc R . .
C12C C 0.4534(3) -0.0487(3) 0.26088(9) 0.0412(8) Uani 1 1 d . . .
H12E H 0.4462 0.0052 0.2422 0.049 Uiso 1 1 calc R . .
H12F H 0.5272 -0.0841 0.2543 0.049 Uiso 1 1 calc R . .
C13C C 0.4809(3) 0.0017(2) 0.30444(9) 0.0339(8) Uani 1 1 d . . .
C14C C 0.5138(3) -0.0548(3) 0.33590(10) 0.0421(8) Uani 1 1 d . . .
H14C H 0.5240 -0.1253 0.3297 0.051 Uiso 1 1 calc R . .
C15C C 0.5321(4) -0.0104(3) 0.37612(10) 0.0482(9) Uani 1 1 d . . .
H15C H 0.5524 -0.0517 0.3971 0.058 Uiso 1 1 calc R . .
C16C C 0.5215(3) 0.0936(3) 0.38681(10) 0.0413(8) Uani 1 1 d . B .
C17C C 0.4929(3) 0.1495(3) 0.35490(10) 0.0446(9) Uani 1 1 d . . .
H17C H 0.4867 0.2210 0.3608 0.053 Uiso 1 1 calc R . .
C18C C 0.4727(3) 0.1047(3) 0.31453(10) 0.0432(9) Uani 1 1 d . . .
H18C H 0.4529 0.1460 0.2934 0.052 Uiso 1 1 calc R . .
C19C C 0.5367(4) 0.1419(3) 0.43133(10) 0.0527(10) Uani 1 1 d D . .
C20C C 0.6604(8) 0.1097(6) 0.4554(2) 0.090(3) Uani 0.630(8) 1 d PD B 1
H20G H 0.7409 0.1367 0.4437 0.134 Uiso 0.630(8) 1 calc PR B 1
H20H H 0.6472 0.0330 0.4534 0.134 Uiso 0.630(8) 1 calc PR B 1
H20I H 0.6705 0.1391 0.4842 0.134 Uiso 0.630(8) 1 calc PR B 1
C21C C 0.4176(8) 0.0886(6) 0.45020(19) 0.082(3) Uani 0.630(8) 1 d PD B 1
H21G H 0.4030 0.0125 0.4425 0.123 Uiso 0.630(8) 1 calc PR B 1
H21H H 0.3377 0.1146 0.4401 0.123 Uiso 0.630(8) 1 calc PR B 1
H21I H 0.4358 0.1045 0.4801 0.123 Uiso 0.630(8) 1 calc PR B 1
C22C C 0.5531(11) 0.2562(4) 0.43664(18) 0.082(3) Uani 0.630(8) 1 d PD B 1
H22G H 0.6306 0.2866 0.4242 0.122 Uiso 0.630(8) 1 calc PR B 1
H22H H 0.5668 0.2821 0.4659 0.122 Uiso 0.630(8) 1 calc PR B 1
H22I H 0.4729 0.2765 0.4234 0.122 Uiso 0.630(8) 1 calc PR B 1
C20E C 0.5394(12) 0.0590(7) 0.4622(3) 0.072(4) Uani 0.370(8) 1 d PD B 2
H20J H 0.6209 0.0300 0.4616 0.108 Uiso 0.370(8) 1 calc PR B 2
H20K H 0.4613 0.0024 0.4545 0.108 Uiso 0.370(8) 1 calc PR B 2
H20L H 0.5379 0.0927 0.4899 0.108 Uiso 0.370(8) 1 calc PR B 2
C21E C 0.4092(8) 0.1843(9) 0.4366(3) 0.076(5) Uani 0.370(8) 1 d PD B 2
H21J H 0.4054 0.2430 0.4205 0.114 Uiso 0.370(8) 1 calc PR B 2
H21K H 0.4094 0.2084 0.4655 0.114 Uiso 0.370(8) 1 calc PR B 2
H21L H 0.3313 0.1284 0.4270 0.114 Uiso 0.370(8) 1 calc PR B 2
C22E C 0.6567(9) 0.2236(9) 0.4418(3) 0.085(5) Uani 0.370(8) 1 d PD B 2
H22J H 0.7348 0.1943 0.4358 0.128 Uiso 0.370(8) 1 calc PR B 2
H22K H 0.6673 0.2497 0.4709 0.128 Uiso 0.370(8) 1 calc PR B 2
H22L H 0.6486 0.2814 0.4255 0.128 Uiso 0.370(8) 1 calc PR B 2
O1D O -0.0034(2) -0.15435(16) 0.24144(6) 0.0408(6) Uani 1 1 d . . .
C1D C -0.0652(3) -0.0888(2) 0.21881(9) 0.0322(7) Uani 1 1 d . . .
C2D C -0.2026(3) -0.1084(2) 0.20757(9) 0.0320(7) Uani 1 1 d . . .
C3D C -0.2569(3) -0.0391(2) 0.18470(10) 0.0384(8) Uani 1 1 d . C .
H3DA H -0.3510 -0.0495 0.1776 0.046 Uiso 1 1 calc R . .
C5D C -0.0385(3) 0.0601(2) 0.18198(10) 0.0374(8) Uani 1 1 d . C .
H5DA H 0.0169 0.1171 0.1730 0.045 Uiso 1 1 calc R . .
C6D C 0.0181(3) -0.0077(2) 0.20500(9) 0.0332(7) Uani 1 1 d . . .
C7D C -0.2915(3) -0.2090(2) 0.21504(10) 0.0375(8) Uani 1 1 d . . .
H7DA H -0.2867 -0.2128 0.2448 0.045 Uiso 1 1 calc R . .
H7DB H -0.3852 -0.2088 0.2041 0.045 Uiso 1 1 calc R . .
C4D C -0.1764(3) 0.0450(2) 0.17207(9) 0.0445(9) Uani 1 1 d D . .
N1D N -0.2311(3) 0.1168(2) 0.14973(8) 0.0677(10) Uani 0.634(3) 1 d PDU C 1
O2D O -0.1597(3) 0.1762(3) 0.13023(14) 0.0625(19) Uani 0.634(3) 1 d PDU C 1
C8D C -0.3565(5) 0.1624(4) 0.16542(18) 0.0587(15) Uani 0.634(3) 1 d PDU C 1
C9D C -0.4785(4) 0.0854(7) 0.1467(3) 0.100(3) Uani 0.634(3) 1 d PDU C 1
H9D1 H -0.4895 0.0253 0.1623 0.150 Uiso 0.634(3) 1 calc PR C 1
H9D2 H -0.4698 0.0615 0.1184 0.150 Uiso 0.634(3) 1 calc PR C 1
H9D3 H -0.5565 0.1188 0.1472 0.150 Uiso 0.634(3) 1 calc PR C 1
C10D C -0.3557(7) 0.1798(5) 0.2114(2) 0.0704(17) Uani 0.634(3) 1 d PDU C 1
H10J H -0.4314 0.2119 0.2174 0.106 Uiso 0.634(3) 1 calc PR C 1
H10K H -0.2723 0.2263 0.2241 0.106 Uiso 0.634(3) 1 calc PR C 1
H10L H -0.3627 0.1123 0.2223 0.106 Uiso 0.634(3) 1 calc PR C 1
C11D C -0.3623(6) 0.2660(4) 0.1480(2) 0.073(2) Uani 0.634(3) 1 d PDU C 1
H11J H -0.3758 0.2534 0.1181 0.110 Uiso 0.634(3) 1 calc PR C 1
H11K H -0.2783 0.3157 0.1575 0.110 Uiso 0.634(3) 1 calc PR C 1
H11L H -0.4364 0.2953 0.1575 0.110 Uiso 0.634(3) 1 calc PR C 1
O4D O -0.2397(11) 0.0456(9) 0.0561(2) 0.195(4) Uani 0.634(3) 1 d PD C 1
H4D H -0.2458 0.0698 0.0801 0.293 Uiso 0.634(3) 1 calc PR C 1
C24D C -0.196(2) -0.0570(12) 0.0564(6) 0.291(13) Uani 0.634(3) 1 d PD C 1
H24A H -0.1000 -0.0450 0.0661 0.437 Uiso 0.634(3) 1 calc PR C 1
H24B H -0.2138 -0.0947 0.0287 0.437 Uiso 0.634(3) 1 calc PR C 1
H24C H -0.2449 -0.0989 0.0747 0.437 Uiso 0.634(3) 1 calc PR C 1
N1E N -0.2311(3) 0.1168(2) 0.14973(8) 0.0677(10) Uani 0.366(3) 1 d PDU C 2
O2E O -0.1596(5) 0.2030(5) 0.1461(3) 0.0625(19) Uani 0.366(3) 1 d PDU C 2
C8E C -0.3494(7) 0.0724(5) 0.1116(2) 0.080(3) Uani 0.366(3) 1 d PDU C 2
C9E C -0.4767(5) 0.0792(11) 0.1280(4) 0.100(3) Uani 0.366(3) 1 d PDU C 2
H9E1 H -0.5135 0.0116 0.1365 0.150 Uiso 0.366(3) 1 calc PR C 2
H9E2 H -0.5406 0.0966 0.1066 0.150 Uiso 0.366(3) 1 calc PR C 2
H9E3 H -0.4599 0.1339 0.1515 0.150 Uiso 0.366(3) 1 calc PR C 2
C10E C -0.3563(11) -0.0386(6) 0.0919(3) 0.088(4) Uani 0.366(3) 1 d PDU C 2
H10M H -0.4079 -0.0882 0.1071 0.132 Uiso 0.366(3) 1 calc PR C 2
H10N H -0.2658 -0.0529 0.0923 0.132 Uiso 0.366(3) 1 calc PR C 2
H10O H -0.3997 -0.0466 0.0635 0.132 Uiso 0.366(3) 1 calc PR C 2
C11E C -0.3348(14) 0.1470(8) 0.0789(3) 0.131(5) Uani 0.366(3) 1 d PDU C 2
H11M H -0.3519 0.2154 0.0895 0.197 Uiso 0.366(3) 1 calc PR C 2
H11N H -0.3991 0.1178 0.0545 0.197 Uiso 0.366(3) 1 calc PR C 2
H11O H -0.2440 0.1555 0.0717 0.197 Uiso 0.366(3) 1 calc PR C 2
O4E O -0.3126(8) 0.2796(6) 0.2675(2) 0.074 Uiso 0.366(3) 1 d PD C 2
H4E H -0.3838 0.2896 0.2547 0.111 Uiso 0.366(3) 1 calc PR C 2
C24E C -0.2646(13) 0.1971(9) 0.2445(4) 0.080(4) Uiso 0.366(3) 1 d PD C 2
H24D H -0.2647 0.2111 0.2161 0.120 Uiso 0.366(3) 1 calc PR C 2
H24E H -0.3231 0.1296 0.2454 0.120 Uiso 0.366(3) 1 calc PR C 2
H24F H -0.1736 0.1948 0.2566 0.120 Uiso 0.366(3) 1 calc PR C 2
C12D C -0.0238(4) -0.1547(3) 0.28383(10) 0.0461(9) Uani 1 1 d . . .
H12G H 0.0456 -0.1867 0.2983 0.055 Uiso 1 1 calc R . .
H12H H -0.1116 -0.1990 0.2851 0.055 Uiso 1 1 calc R . .
C13D C -0.0191(3) -0.0471(3) 0.30567(10) 0.0409(8) Uani 1 1 d . . .
C14D C 0.1017(3) 0.0180(3) 0.32135(10) 0.0449(9) Uani 1 1 d . . .
H14D H 0.1826 -0.0062 0.3191 0.054 Uiso 1 1 calc R . .
C15D C 0.1055(4) 0.1178(3) 0.34022(11) 0.0487(9) Uani 1 1 d . . .
H15D H 0.1897 0.1613 0.3503 0.058 Uiso 1 1 calc R . .
C16D C -0.0096(4) 0.1567(3) 0.34504(11) 0.0526(10) Uani 1 1 d . . .
C17D C -0.1294(4) 0.0899(3) 0.32983(12) 0.0587(10) Uani 1 1 d . . .
H17D H -0.2106 0.1132 0.3328 0.070 Uiso 1 1 calc R . .
C18D C -0.1338(4) -0.0093(3) 0.31055(11) 0.0512(9) Uani 1 1 d . . .
H18D H -0.2180 -0.0528 0.3004 0.061 Uiso 1 1 calc R . .
C19D C -0.0005(5) 0.2672(3) 0.36664(15) 0.0743(13) Uani 1 1 d . . .
C20D C 0.0536(8) 0.2710(5) 0.41248(17) 0.139(3) Uani 1 1 d . . .
H20M H 0.0613 0.3422 0.4263 0.209 Uiso 1 1 calc R . .
H20N H 0.1416 0.2514 0.4150 0.209 Uiso 1 1 calc R . .
H20O H -0.0079 0.2218 0.4251 0.209 Uiso 1 1 calc R . .
C21D C 0.0990(6) 0.3451(3) 0.35055(18) 0.1101(19) Uani 1 1 d . . .
H21M H 0.0715 0.3460 0.3213 0.165 Uiso 1 1 calc R . .
H21N H 0.1868 0.3253 0.3545 0.165 Uiso 1 1 calc R . .
H21O H 0.1041 0.4149 0.3653 0.165 Uiso 1 1 calc R . .
C22D C -0.1325(6) 0.3006(4) 0.3645(3) 0.162(3) Uani 1 1 d . . .
H22M H -0.1223 0.3694 0.3806 0.243 Uiso 1 1 calc R . .
H22N H -0.1960 0.2491 0.3755 0.243 Uiso 1 1 calc R . .
H22O H -0.1658 0.3051 0.3359 0.243 Uiso 1 1 calc R . .
O3 O 0.4019(3) -0.7182(3) 0.24605(10) 0.0899(10) Uani 1 1 d . . .
H3O H 0.3753 -0.7207 0.2210 0.12(2) Uiso 1 1 calc R . .
C23 C 0.3007(5) -0.6958(4) 0.26877(14) 0.0890(16) Uani 1 1 d . . .
H23A H 0.3302 -0.6959 0.2980 0.134 Uiso 1 1 calc R . .
H23B H 0.2197 -0.7494 0.2601 0.134 Uiso 1 1 calc R . .
H23C H 0.2817 -0.6267 0.2641 0.134 Uiso 1 1 calc R . .
O5 O -0.4873(11) 0.0562(9) 0.0103(3) 0.091(3) Uani 0.3172(15) 1 d P C -1
H5 H -0.4184 0.0492 0.0252 0.136 Uiso 0.3172(15) 1 calc PR C -1
C25 C -0.5283(14) 0.1402(10) 0.0252(4) 0.063(4) Uani 0.3172(15) 1 d P C -1
H25A H -0.5842 0.1222 0.0464 0.095 Uiso 0.3172(15) 1 calc PR C -1
H25B H -0.5804 0.1665 0.0032 0.095 Uiso 0.3172(15) 1 calc PR C -1
H25C H -0.4510 0.1945 0.0371 0.095 Uiso 0.3172(15) 1 calc PR C -1

loop_
_atom_site_aniso_label
_atom_site_aniso_U_11
_atom_site_aniso_U_22
_atom_site_aniso_U_33
_atom_site_aniso_U_23
_atom_site_aniso_U_13
_atom_site_aniso_U_12
O1A 0.0408(13) 0.0332(12) 0.0293(12) 0.0052(10) 0.0105(9) -0.0008(10)
O2A 0.060(3) 0.040(2) 0.040(2) 0.0123(16) 0.0077(17) 0.0096(18)
O2F 0.068(5) 0.072(5) 0.029(4) 0.009(4) 0.019(3) 0.043(4)
N1A 0.0443(17) 0.0395(16) 0.0300(15) 0.0067(12) 0.0042(12) 0.0026(13)
C1A 0.0334(18) 0.0311(18) 0.0254(17) 0.0050(14) 0.0054(13) 0.0000(14)
C2A 0.0308(18) 0.0330(18) 0.0333(19) 0.0063(15) 0.0066(13) 0.0012(14)
C3A 0.0371(19) 0.0346(19) 0.037(2) 0.0113(15) 0.0024(14) 0.0031(15)
C4A 0.0311(18) 0.040(2) 0.0284(18) 0.0071(15) 0.0049(13) 0.0015(15)
C5A 0.0336(18) 0.0339(18) 0.0317(19) -0.0013(14) 0.0024(14) 0.0040(14)
C6A 0.0288(17) 0.0271(17) 0.0331(18) 0.0042(14) 0.0024(13) 0.0000(14)
C7A 0.0369(19) 0.0297(18) 0.0350(18) 0.0057(14) 0.0041(14) 0.0026(14)
C8A 0.049(2) 0.042(2) 0.0311(19) 0.0011(16) -0.0014(15) 0.0021(17)
C9A 0.052(3) 0.084(3) 0.075(3) 0.007(2) -0.008(2) 0.014(2)
C10A 0.081(3) 0.068(3) 0.033(2) -0.0008(19) 0.0010(19) -0.004(2)
C11A 0.076(3) 0.046(2) 0.058(3) -0.003(2) 0.004(2) -0.005(2)
C12A 0.0376(19) 0.0366(19) 0.039(2) 0.0083(15) 0.0094(15) 0.0025(15)
C13A 0.0401(19) 0.0350(19) 0.0313(18) 0.0078(15) 0.0079(14) 0.0040(15)
C14A 0.058(2) 0.041(2) 0.038(2) 0.0106(17) 0.0127(16) 0.0143(18)
C15A 0.057(2) 0.046(2) 0.038(2) 0.0071(17) 0.0148(17) 0.0167(18)
C16A 0.059(2) 0.045(2) 0.034(2) 0.0063(17) 0.0132(16) 0.0040(18)
C17A 0.169(5) 0.049(3) 0.057(3) 0.023(2) 0.056(3) 0.023(3)
C18A 0.154(5) 0.039(2) 0.057(3) 0.014(2) 0.051(3) 0.017(3)
C19A 0.071(3) 0.059(3) 0.032(2) 0.0083(18) 0.0151(18) 0.003(2)
C20A 0.100(4) 0.082(3) 0.036(2) -0.001(2) 0.024(2) 0.023(3)
C21A 0.108(4) 0.090(3) 0.039(2) 0.018(2) 0.020(2) 0.022(3)
C22A 0.086(4) 0.111(4) 0.056(3) 0.010(3) 0.031(2) -0.017(3)
O1B 0.0436(13) 0.0288(12) 0.0300(12) -0.0027(10) -0.0003(9) 0.0084(10)
O2B 0.120(3) 0.077(2) 0.0485(16) 0.0002(14) 0.0005(15) 0.0658(19)
N1B 0.0521(18) 0.0357(16) 0.0377(16) 0.0024(13) 0.0012(13) 0.0208(14)
C1B 0.0365(19) 0.0251(17) 0.0301(18) 0.0036(14) -0.0004(14) 0.0097(14)
C2B 0.0365(19) 0.0280(17) 0.0289(17) 0.0063(14) 0.0016(13) 0.0042(14)
C3B 0.042(2) 0.0265(18) 0.0337(18) 0.0018(14) -0.0006(15) 0.0050(15)
C4B 0.042(2) 0.0301(18) 0.0314(18) 0.0020(14) 0.0005(15) 0.0115(15)
C5B 0.0343(19) 0.038(2) 0.0384(19) 0.0038(16) 0.0001(14) 0.0104(16)
C6B 0.0323(19) 0.0319(18) 0.0339(18) 0.0029(15) -0.0019(14) 0.0074(14)
C7B 0.0338(18) 0.0314(18) 0.0408(19) 0.0008(15) -0.0016(14) 0.0027(14)
C8B 0.054(2) 0.049(2) 0.0299(19) 0.0012(16) 0.0055(16) 0.0152(18)
C9B 0.080(3) 0.081(3) 0.040(2) -0.001(2) -0.008(2) 0.037(2)
C10B 0.114(4) 0.057(3) 0.064(3) -0.022(2) -0.003(3) 0.024(3)
C11B 0.074(3) 0.144(5) 0.057(3) 0.039(3) 0.012(2) 0.008(3)
C12B 0.064(2) 0.048(2) 0.033(2) 0.0027(17) -0.0019(16) 0.0222(19)
C13B 0.045(2) 0.045(2) 0.0265(18) 0.0046(16) 0.0020(15) 0.0133(17)
C14B 0.056(3) 0.042(2) 0.040(2) 0.0025(17) 0.0004(18) -0.0028(18)
C15B 0.047(2) 0.054(2) 0.044(2) 0.0018(19) 0.0090(17) -0.0005(19)
C16B 0.047(2) 0.051(2) 0.034(2) 0.0031(17) 0.0039(16) 0.0093(18)
C17B 0.046(2) 0.049(2) 0.041(2) -0.0090(18) 0.0003(17) 0.0040(18)
C18B 0.039(2) 0.052(2) 0.042(2) 0.0022(18) 0.0016(16) 0.0061(17)
C19B 0.066(3) 0.065(3) 0.045(2) -0.010(2) 0.0150(19) 0.013(2)
C20B 0.135(6) 0.108(5) 0.048(3) 0.010(3) 0.043(4) 0.027(4)
C21B 0.084(4) 0.120(6) 0.085(5) -0.027(4) 0.014(3) 0.041(4)
C22B 0.105(5) 0.090(4) 0.077(5) -0.034(4) 0.026(3) 0.008(4)
C20F 0.135(6) 0.108(5) 0.048(3) 0.010(3) 0.043(4) 0.027(4)
C21F 0.084(4) 0.120(6) 0.085(5) -0.027(4) 0.014(3) 0.041(4)
C22F 0.105(5) 0.090(4) 0.077(5) -0.034(4) 0.026(3) 0.008(4)
O1C 0.0361(13) 0.0343(12) 0.0303(12) -0.0025(10) -0.0006(9) -0.0002(10)
O2C 0.064(3) 0.029(2) 0.033(2) -0.0091(15) -0.0044(16) 0.0146(17)
O2G 0.078(7) 0.090(7) 0.061(6) -0.007(5) -0.006(4) 0.024(5)
N1C 0.0506(18) 0.0409(17) 0.0327(16) -0.0018(13) 0.0045(13) 0.0026(14)
C1C 0.0312(17) 0.0301(18) 0.0267(17) -0.0026(14) 0.0008(13) -0.0012(14)
C2C 0.0270(17) 0.0287(18) 0.0397(19) -0.0002(15) 0.0049(14) 0.0023(14)
C3C 0.0409(19) 0.0311(18) 0.0360(19) -0.0055(15) 0.0056(15) 0.0030(15)
C4C 0.0395(19) 0.0365(19) 0.0273(18) -0.0045(15) 0.0040(14) 0.0017(15)
C5C 0.0369(19) 0.043(2) 0.0329(19) 0.0057(16) 0.0025(14) 0.0082(15)
C6C 0.0311(18) 0.0310(18) 0.0338(18) 0.0002(14) 0.0061(14) 0.0039(14)
C7C 0.0345(18) 0.0304(18) 0.0406(19) -0.0019(15) 0.0022(14) 0.0048(14)
C8C 0.057(2) 0.050(2) 0.037(2) -0.0017(17) 0.0083(17) 0.0053(18)
C9C 0.085(3) 0.064(3) 0.034(2) -0.0011(19) 0.0068(19) 0.007(2)
C10C 0.064(3) 0.125(4) 0.071(3) 0.006(3) 0.017(2) 0.033(3)
C11C 0.099(3) 0.054(3) 0.052(3) 0.008(2) 0.013(2) -0.009(2)
C12C 0.0341(19) 0.045(2) 0.037(2) -0.0085(16) 0.0021(14) -0.0017(16)
C13C 0.0260(17) 0.0357(19) 0.0364(19) -0.0008(15) 0.0001(13) 0.0024(14)
C14C 0.049(2) 0.0314(19) 0.042(2) -0.0008(16) 0.0013(16) 0.0052(16)
C15C 0.062(2) 0.041(2) 0.040(2) 0.0085(17) -0.0007(17) 0.0070(18)
C16C 0.046(2) 0.038(2) 0.0334(19) -0.0015(16) 0.0026(15) -0.0024(16)
C17C 0.058(2) 0.034(2) 0.040(2) -0.0015(17) 0.0041(16) 0.0092(17)
C18C 0.052(2) 0.040(2) 0.036(2) 0.0037(16) -0.0036(16) 0.0116(17)
C19C 0.063(3) 0.054(3) 0.035(2) -0.0037(18) 0.0089(18) -0.002(2)
C20C 0.128(8) 0.083(6) 0.045(4) -0.005(4) -0.015(4) 0.011(6)
C21C 0.119(7) 0.071(6) 0.045(4) -0.007(4) 0.032(4) -0.017(5)
C22C 0.149(9) 0.047(4) 0.035(4) -0.012(3) 0.019(5) -0.011(5)
C20E 0.081(11) 0.095(10) 0.036(6) 0.008(6) 0.010(6) 0.004(8)
C21E 0.088(10) 0.098(12) 0.027(6) -0.017(6) 0.011(6) -0.009(8)
C22E 0.074(9) 0.115(13) 0.045(7) -0.024(8) -0.013(7) -0.008(9)
O1D 0.0467(14) 0.0366(13) 0.0409(14) 0.0072(11) 0.0028(10) 0.0138(11)
C1D 0.0367(19) 0.0278(18) 0.0341(18) 0.0029(14) 0.0067(14) 0.0108(15)
C2D 0.0366(19) 0.0296(18) 0.0316(18) 0.0023(14) 0.0108(14) 0.0082(14)
C3D 0.0300(18) 0.0335(19) 0.054(2) 0.0097(16) 0.0077(15) 0.0077(15)
C5D 0.0379(19) 0.0265(18) 0.046(2) 0.0068(15) 0.0036(15) 0.0022(14)
C6D 0.0346(18) 0.0285(18) 0.0347(18) -0.0033(14) 0.0043(14) 0.0061(15)
C7D 0.0374(19) 0.0361(19) 0.041(2) 0.0085(16) 0.0096(15) 0.0069(15)
C4D 0.039(2) 0.0329(19) 0.062(2) 0.0141(17) -0.0001(17) 0.0081(16)
N1D 0.0393(17) 0.0468(19) 0.115(3) 0.0407(19) -0.0092(16) -0.0018(14)
O2D 0.062(2) 0.060(3) 0.063(4) 0.027(3) 0.0000(18) 0.0000(17)
C8D 0.042(3) 0.036(3) 0.095(4) 0.019(3) -0.009(3) 0.003(2)
C9D 0.048(2) 0.061(3) 0.174(8) 0.004(4) -0.037(3) 0.007(2)
C10D 0.070(5) 0.040(4) 0.107(4) 0.026(3) 0.019(4) 0.014(3)
C11D 0.060(4) 0.048(3) 0.109(5) 0.027(4) -0.016(4) 0.010(3)
O4D 0.193(9) 0.250(12) 0.134(7) 0.038(7) 0.006(7) 0.021(8)
C24D 0.39(3) 0.146(13) 0.33(2) 0.012(14) -0.11(2) 0.151(17)
N1E 0.0393(17) 0.0468(19) 0.115(3) 0.0407(19) -0.0092(16) -0.0018(14)
O2E 0.062(2) 0.060(3) 0.063(4) 0.027(3) 0.0000(18) 0.0000(17)
C8E 0.069(5) 0.062(5) 0.099(8) 0.031(5) -0.028(4) 0.003(5)
C9E 0.048(2) 0.061(3) 0.174(8) 0.004(4) -0.037(3) 0.007(2)
C10E 0.107(10) 0.075(6) 0.074(8) 0.020(4) -0.020(6) 0.011(6)
C11E 0.169(14) 0.080(8) 0.119(10) 0.045(9) -0.055(7) -0.013(10)
C12D 0.060(2) 0.040(2) 0.037(2) 0.0123(16) 0.0022(16) 0.0054(17)
C13D 0.046(2) 0.037(2) 0.040(2) 0.0122(16) 0.0032(16) 0.0051(17)
C14D 0.044(2) 0.047(2) 0.044(2) 0.0049(17) 0.0049(16) 0.0091(17)
C15D 0.046(2) 0.043(2) 0.052(2) -0.0025(18) 0.0082(17) -0.0002(18)
C16D 0.058(3) 0.045(2) 0.057(2) 0.0043(19) 0.0199(19) 0.007(2)
C17D 0.054(3) 0.049(3) 0.075(3) 0.003(2) 0.016(2) 0.013(2)
C18D 0.046(2) 0.053(2) 0.050(2) 0.0023(19) 0.0019(17) 0.0037(18)
C19D 0.086(3) 0.045(3) 0.093(4) -0.009(2) 0.034(3) 0.010(2)
C20D 0.223(8) 0.103(5) 0.086(4) -0.027(4) 0.022(4) 0.037(5)
C21D 0.130(5) 0.042(3) 0.150(5) -0.013(3) 0.037(4) -0.002(3)
C22D 0.108(5) 0.071(4) 0.293(10) -0.063(5) 0.026(5) 0.028(4)
O3 0.107(3) 0.118(3) 0.059(2) 0.023(2) 0.0050(19) 0.056(2)
C23 0.118(4) 0.101(4) 0.065(3) 0.021(3) 0.017(3) 0.058(3)
O5 0.094(8) 0.117(9) 0.055(7) 0.001(6) 0.032(5) -0.007(7)
C25 0.099(11) 0.046(8) 0.053(8) 0.008(6) 0.051(7) 0.009(7)

loop_
_atom_type_symbol
_atom_type_description
_atom_type_scat_dispersion_real
_atom_type_scat_dispersion_imag
_atom_type_scat_source
C C 0.0033 0.0016 'International Tables Vol C Tables 4.2.6.8 and 6.1.1.4'
H H 0.0000 0.0000 'International Tables Vol C Tables 4.2.6.8 and 6.1.1.4'
N N 0.0061 0.0033 'International Tables Vol C Tables 4.2.6.8 and 6.1.1.4'
O O 0.0106 0.0060 'International Tables Vol C Tables 4.2.6.8 and 6.1.1.4'

loop_
_geom_angle_atom_site_label_1
_geom_angle_atom_site_label_2
_geom_angle_atom_site_label_3
_geom_angle
C1A O1A C12A 112.6(2)
N1A O2A O2G 121.9(4)
N1A O2F O2C 122.3(5)
C4A N1A O2A 107.6(2)
C4A N1A O2F 109.6(3)
O2A N1A O2F 115.8(4)
C4A N1A C8A 116.2(2)
O2A N1A C8A 105.1(2)
O2F N1A C8A 102.7(4)
O1A C1A C6A 120.2(3)
O1A C1A C2A 118.6(3)
C6A C1A C2A 121.0(3)
C3A C2A C1A 118.5(3)
C3A C2A C7D 118.8(3)
C1A C2A C7D 122.4(3)
C4A C3A C2A 121.5(3)
C3A C4A C5A 118.8(3)
C3A C4A N1A 121.3(3)
C5A C4A N1A 119.7(3)
C4A C5A C6A 121.7(3)
C1A C6A C5A 118.1(3)
C1A C6A C7A 121.6(3)
C5A C6A C7A 120.0(3)
C2B C7A C6A 109.3(2)
N1A C8A C10A 106.7(3)
N1A C8A C9A 110.2(3)
C10A C8A C9A 110.4(3)
N1A C8A C11A 109.0(3)
C10A C8A C11A 109.8(3)
C9A C8A C11A 110.7(3)
O1A C12A C13A 109.5(2)
C14A C13A C18A 117.0(3)
C14A C13A C12A 122.3(3)
C18A C13A C12A 120.7(3)
C13A C14A C15A 121.8(3)
C16A C15A C14A 122.0(3)
C15A C16A C17A 115.9(3)
C15A C16A C19A 123.0(3)
C17A C16A C19A 121.1(3)
C16A C17A C18A 122.4(4)
C13A C18A C17A 120.9(4)
C22A C19A C20A 108.3(4)
C22A C19A C16A 109.6(3)
C20A C19A C16A 112.1(3)
C22A C19A C21A 109.1(3)
C20A C19A C21A 108.9(3)
C16A C19A C21A 108.8(3)
C1B O1B C12B 109.2(2)
O2B N1B C4B 116.4(2)
O2B N1B C8B 117.0(2)
C4B N1B C8B 124.4(3)
C6B C1B O1B 119.4(3)
C6B C1B C2B 122.2(3)
O1B C1B C2B 118.3(3)
C3B C2B C1B 118.2(3)
C3B C2B C7A 121.3(3)
C1B C2B C7A 119.9(3)
C2B C3B C4B 120.1(3)
C3B C4B C5B 120.9(3)
C3B C4B N1B 119.5(3)
C5B C4B N1B 119.6(3)
C4B C5B C6B 120.2(3)
C1B C6B C5B 117.7(3)
C1B C6B C7B 120.2(3)
C5B C6B C7B 121.4(3)
C6B C7B C2C 109.3(2)
N1B C8B C11B 106.6(3)
N1B C8B C9B 109.6(3)
C11B C8B C9B 111.8(3)
N1B C8B C10B 107.4(3)
C11B C8B C10B 112.0(4)
C9B C8B C10B 109.3(3)
O1B C12B C13B 110.9(3)
C14B C13B C18B 117.2(3)
C14B C13B C12B 121.4(3)
C18B C13B C12B 121.4(3)
C13B C14B C15B 122.2(3)
C14B C15B C16B 120.5(3)
C17B C16B C15B 117.2(3)
C17B C16B C19B 122.4(3)
C15B C16B C19B 120.4(3)
C18B C17B C16B 121.8(3)
C17B C18B C13B 120.9(3)
C22F C19B C22B 48.7(8)
C22F C19B C20B 138.5(9)
C22B C19B C20B 110.3(4)
C22F C19B C20F 110.2(5)
C22B C19B C20F 62.7(9)
C20B C19B C20F 55.0(8)
C22F C19B C16B 111.9(8)
C22B C19B C16B 112.4(4)
C20B C19B C16B 109.4(4)
C20F C19B C16B 103.2(8)
C22F C19B C21F 108.4(5)
C22B C19B C21F 131.8(9)
C20B C19B C21F 54.9(9)
C20F C19B C21F 107.1(5)
C16B C19B C21F 115.7(8)
C22F C19B C21B 62.7(9)
C22B C19B C21B 108.4(4)
C20B C19B C21B 107.2(4)
C20F C19B C21B 147.2(9)
C16B C19B C21B 109.0(3)
C21F C19B C21B 53.2(8)
C1C O1C C12C 111.8(2)
N1C O2C O2F 115.5(3)
O2A O2G N1C 118.4(6)
C4C N1C C8C 116.3(3)
C4C N1C O2C 108.3(2)
C8C N1C O2C 104.1(2)
C4C N1C O2G 107.2(4)
C8C N1C O2G 103.3(4)
O2C N1C O2G 118.0(4)
C6C C1C O1C 119.2(3)
C6C C1C C2C 121.5(3)
O1C C1C C2C 119.1(3)
C3C C2C C1C 117.8(3)
C3C C2C C7B 119.6(3)
C1C C2C C7B 122.4(3)
C4C C3C C2C 121.6(3)
C3C C4C C5C 119.4(3)
C3C C4C N1C 121.5(3)
C5C C4C N1C 118.8(3)
C4C C5C C6C 121.3(3)
C5C C6C C1C 118.2(3)
C5C C6C C7C 119.4(3)
C1C C6C C7C 122.1(3)
C6D C7C C6C 110.7(2)
N1C C8C C9C 107.8(3)
N1C C8C C10C 110.3(3)
C9C C8C C10C 109.8(3)
N1C C8C C11C 109.7(3)
C9C C8C C11C 108.5(3)
C10C C8C C11C 110.7(4)
O1C C12C C13C 108.5(2)
C18C C13C C14C 117.7(3)
C18C C13C C12C 121.4(3)
C14C C13C C12C 120.9(3)
C15C C14C C13C 121.0(3)
C14C C15C C16C 121.8(3)
C17C C16C C15C 116.2(3)
C17C C16C C19C 121.8(3)
C15C C16C C19C 121.9(3)
C16C C17C C18C 122.1(3)
C13C C18C C17C 121.1(3)
C22C C19C C22E 49.2(4)
C22C C19C C16C 113.9(3)
C22E C19C C16C 111.3(4)
C22C C19C C21C 112.5(5)
C22E C19C C21C 140.9(5)
C16C C19C C21C 107.8(3)
C22C C19C C21E 64.8(6)
C22E C19C C21E 112.4(5)
C16C C19C C21E 106.5(4)
C21C C19C C21E 53.7(3)
C22C C19C C20E 133.0(5)
C22E C19C C20E 109.2(5)
C16C C19C C20E 113.0(4)
C21C C19C C20E 53.8(5)
C21E C19C C20E 104.3(5)
C22C C19C C20C 109.2(5)
C22E C19C C20C 63.8(6)
C16C C19C C20C 108.5(4)
C21C C19C C20C 104.4(4)
C21E C19C C20C 143.4(5)
C20E C19C C20C 51.3(3)
C1D O1D C12D 117.7(2)
O1D C1D C2D 121.6(3)
O1D C1D C6D 116.4(3)
C2D C1D C6D 121.8(3)
C3D C2D C1D 118.1(3)
C3D C2D C7D 119.4(3)
C1D C2D C7D 122.1(3)
C4D C3D C2D 121.1(3)
C6D C5D C4D 120.2(3)
C5D C6D C1D 118.8(3)
C5D C6D C7C 121.3(3)
C1D C6D C7C 119.7(3)
C2A C7D C2D 110.4(2)
C3D C4D C5D 119.8(3)
C3D C4D N1D 121.3(3)
C5D C4D N1D 118.9(3)
O2D N1D C4D 120.3(3)
O2D N1D C8D 115.1(3)
C4D N1D C8D 118.4(3)
C9D C8D C10D 109.1(6)
C9D C8D C11D 107.9(4)
C10D C8D C11D 109.0(5)
C9D C8D N1D 106.1(5)
C10D C8D N1D 116.3(4)
C11D C8D N1D 108.2(4)
C9E C8E C10E 109.1(6)
C9E C8E C11E 107.8(5)
C10E C8E C11E 108.9(5)
O1D C12D C13D 113.5(3)
C18D C13D C14D 117.6(3)
C18D C13D C12D 121.5(3)
C14D C13D C12D 120.9(3)
C15D C14D C13D 120.6(3)
C14D C15D C16D 122.2(3)
C17D C16D C15D 116.5(3)
C17D C16D C19D 123.2(4)
C15D C16D C19D 120.3(4)
C18D C17D C16D 121.6(4)
C17D C18D C13D 121.5(3)
C22D C19D C21D 110.7(5)
C22D C19D C16D 112.8(4)
C21D C19D C16D 111.2(4)
C22D C19D C20D 107.5(5)
C21D C19D C20D 105.1(5)
C16D C19D C20D 109.3(4)

loop_
_geom_bond_atom_site_label_1
_geom_bond_atom_site_label_2
_geom_bond_distance
O1A C1A 1.389(3)
O1A C12A 1.443(4)
O2A N1A 1.498(4)
O2A O2G 1.559(10)
O2F N1A 1.505(7)
O2F O2C 1.676(8)
N1A C4A 1.452(4)
N1A C8A 1.507(4)
C1A C6A 1.391(4)
C1A C2A 1.399(4)
C2A C3A 1.389(4)
C2A C7D 1.516(4)
C3A C4A 1.377(4)
C4A C5A 1.388(4)
C5A C6A 1.392(4)
C6A C7A 1.527(4)
C7A C2B 1.511(4)
C8A C10A 1.515(5)
C8A C9A 1.518(5)
C8A C11A 1.518(5)
C12A C13A 1.495(4)
C13A C14A 1.373(4)
C13A C18A 1.375(5)
C14A C15A 1.386(4)
C15A C16A 1.371(4)
C16A C17A 1.383(5)
C16A C19A 1.533(5)
C17A C18A 1.391(5)
C19A C22A 1.520(5)
C19A C20A 1.525(5)
C19A C21A 1.538(5)
O1B C1B 1.393(3)
O1B C12B 1.450(4)
O2B N1B 1.276(3)
N1B C4B 1.442(4)
N1B C8B 1.491(4)
C1B C6B 1.390(4)
C1B C2B 1.397(4)
C2B C3B 1.384(4)
C3B C4B 1.384(4)
C4B C5B 1.385(4)
C5B C6B 1.395(4)
C6B C7B 1.505(4)
C7B C2C 1.518(4)
C8B C11B 1.495(5)
C8B C9B 1.504(5)
C8B C10B 1.529(5)
C12B C13B 1.491(4)
C13B C14B 1.374(5)
C13B C18B 1.388(5)
C14B C15B 1.382(5)
C15B C16B 1.390(5)
C16B C17B 1.384(5)
C16B C19B 1.538(5)
C17B C18B 1.379(5)
C19B C22F 1.508(6)
C19B C22B 1.508(6)
C19B C20B 1.520(6)
C19B C20F 1.520(6)
C19B C21F 1.550(6)
C19B C21B 1.550(6)
O1C C1C 1.395(3)
O1C C12C 1.440(4)
O2C N1C 1.489(4)
O2G N1C 1.611(9)
N1C C4C 1.454(4)
N1C C8C 1.487(4)
C1C C6C 1.392(4)
C1C C2C 1.402(4)
C2C C3C 1.387(4)
C3C C4C 1.378(4)
C4C C5C 1.379(4)
C5C C6C 1.389(4)
C6C C7C 1.522(4)
C7C C6D 1.511(4)
C8C C9C 1.523(5)
C8C C10C 1.525(5)
C8C C11C 1.529(5)
C12C C13C 1.499(4)
C13C C18C 1.373(4)
C13C C14C 1.381(4)
C14C C15C 1.378(4)
C15C C16C 1.395(5)
C16C C17C 1.377(4)
C16C C19C 1.525(4)
C17C C18C 1.382(4)
C19C C22C 1.461(6)
C19C C22E 1.461(6)
C19C C21C 1.530(6)
C19C C21E 1.532(6)
C19C C20E 1.565(6)
C19C C20C 1.566(6)
O1D C1D 1.382(3)
O1D C12D 1.446(4)
C1D C2D 1.388(4)
C1D C6D 1.390(4)
C2D C3D 1.388(4)
C2D C7D 1.521(4)
C3D C4D 1.384(4)
C5D C6D 1.387(4)
C5D C4D 1.391(4)
C4D N1D 1.406(4)
N1D O2D 1.252(4)
N1D C8D 1.630(6)
C8D C9D 1.487(8)
C8D C10D 1.516(8)
C8D C11D 1.530(7)
O4D C24D 1.488(12)
C8E C9E 1.488(8)
C8E C10E 1.516(8)
C8E C11E 1.531(7)
O4E C24E 1.448(11)
C12D C13D 1.504(5)
C13D C18D 1.378(5)
C13D C14D 1.386(5)
C14D C15D 1.379(5)
C15D C16D 1.389(5)
C16D C17D 1.384(5)
C16D C19D 1.528(5)
C17D C18D 1.377(5)
C19D C22D 1.494(7)
C19D C21D 1.494(6)
C19D C20D 1.549(7)
O3 C23 1.408(5)
O5 C25 1.315(14)

loop_
_geom_torsion_atom_site_label_1
_geom_torsion_atom_site_label_2
_geom_torsion_atom_site_label_3
_geom_torsion_atom_site_label_4
_geom_torsion
O2G O2A N1A C4A 99.4(4)
O2G O2A N1A O2F -23.5(6)
O2G O2A N1A C8A -136.1(4)
O2C O2F N1A C4A -100.7(5)
O2C O2F N1A O2A 21.2(6)
O2C O2F N1A C8A 135.2(4)
C12A O1A C1A C6A -76.9(3)
C12A O1A C1A C2A 108.0(3)
O1A C1A C2A C3A -178.5(3)
C6A C1A C2A C3A 6.4(4)
O1A C1A C2A C7D 7.1(4)
C6A C1A C2A C7D -168.0(3)
C1A C2A C3A C4A -1.3(4)
C7D C2A C3A C4A 173.3(3)
C2A C3A C4A C5A -3.8(5)
C2A C3A C4A N1A -178.4(3)
O2A N1A C4A C3A 24.2(4)
O2F N1A C4A C3A 150.9(4)
C8A N1A C4A C3A -93.3(4)
O2A N1A C4A C5A -150.3(3)
O2F N1A C4A C5A -23.6(5)
C8A N1A C4A C5A 92.2(3)
C3A C4A C5A C6A 4.1(4)
N1A C4A C5A C6A 178.8(3)
O1A C1A C6A C5A 178.9(2)
C2A C1A C6A C5A -6.1(4)
O1A C1A C6A C7A -7.2(4)
C2A C1A C6A C7A 167.8(3)
C4A C5A C6A C1A 0.8(4)
C4A C5A C6A C7A -173.2(3)
C1A C6A C7A C2B -130.9(3)
C5A C6A C7A C2B 42.9(4)
C4A N1A C8A C10A -178.0(3)
O2A N1A C8A C10A 63.1(3)
O2F N1A C8A C10A -58.4(4)
C4A N1A C8A C9A 62.1(4)
O2A N1A C8A C9A -56.8(3)
O2F N1A C8A C9A -178.3(4)
C4A N1A C8A C11A -59.5(4)
O2A N1A C8A C11A -178.4(3)
O2F N1A C8A C11A 60.1(4)
C1A O1A C12A C13A -168.4(2)
O1A C12A C13A C14A 48.0(4)
O1A C12A C13A C18A -133.4(4)
C18A C13A C14A C15A -1.3(5)
C12A C13A C14A C15A 177.3(3)
C13A C14A C15A C16A 0.1(5)
C14A C15A C16A C17A 1.6(6)
C14A C15A C16A C19A -178.4(3)
C15A C16A C17A C18A -2.2(7)
C19A C16A C17A C18A 177.8(4)
C14A C13A C18A C17A 0.7(6)
C12A C13A C18A C17A -177.9(4)
C16A C17A C18A C13A 1.1(8)
C15A C16A C19A C22A 117.2(4)
C17A C16A C19A C22A -62.9(5)
C15A C16A C19A C20A -3.1(5)
C17A C16A C19A C20A 176.8(4)
C15A C16A C19A C21A -123.6(4)
C17A C16A C19A C21A 56.4(5)
C12B O1B C1B C6B -89.2(3)
C12B O1B C1B C2B 92.7(3)
C6B C1B C2B C3B 7.8(4)
O1B C1B C2B C3B -174.1(2)
C6B C1B C2B C7A -164.2(3)
O1B C1B C2B C7A 13.9(4)
C6A C7A C2B C3B -98.2(3)
C6A C7A C2B C1B 73.5(3)
C1B C2B C3B C4B -1.4(4)
C7A C2B C3B C4B 170.5(3)
C2B C3B C4B C5B -4.0(4)
C2B C3B C4B N1B 177.2(3)
O2B N1B C4B C3B -110.5(3)
C8B N1B C4B C3B 86.6(4)
O2B N1B C4B C5B 70.7(4)
C8B N1B C4B C5B -92.1(4)
C3B C4B C5B C6B 3.2(4)
N1B C4B C5B C6B -178.1(3)
O1B C1B C6B C5B 173.4(2)
C2B C1B C6B C5B -8.6(4)
O1B C1B C6B C7B -15.6(4)
C2B C1B C6B C7B 162.4(3)
C4B C5B C6B C1B 3.0(4)
C4B C5B C6B C7B -167.9(3)
C1B C6B C7B C2C -70.9(4)
C5B C6B C7B C2C 99.8(3)
O2B N1B C8B C11B -68.5(4)
C4B N1B C8B C11B 94.2(4)
O2B N1B C8B C9B 170.3(3)
C4B N1B C8B C9B -27.0(4)
O2B N1B C8B C10B 51.6(4)
C4B N1B C8B C10B -145.6(3)
C1B O1B C12B C13B -169.9(3)
O1B C12B C13B C14B 85.7(4)
O1B C12B C13B C18B -93.3(4)
C18B C13B C14B C15B -0.9(5)
C12B C13B C14B C15B -179.9(3)
C13B C14B C15B C16B 0.1(5)
C14B C15B C16B C17B 0.7(5)
C14B C15B C16B C19B -178.7(3)
C15B C16B C17B C18B -0.7(5)
C19B C16B C17B C18B 178.7(3)
C16B C17B C18B C13B -0.1(5)
C14B C13B C18B C17B 0.8(5)
C12B C13B C18B C17B 179.9(3)
C17B C16B C19B C22F 59.4(11)
C15B C16B C19B C22F -121.3(10)
C17B C16B C19B C22B 6.6(6)
C15B C16B C19B C22B -174.1(4)
C17B C16B C19B C20B -116.2(4)
C15B C16B C19B C20B 63.1(5)
C17B C16B C19B C20F -59.1(10)
C15B C16B C19B C20F 120.2(10)
C17B C16B C19B C21F -175.7(10)
C15B C16B C19B C21F 3.6(10)
C17B C16B C19B C21B 126.8(4)
C15B C16B C19B C21B -53.9(5)
N1A O2F O2C N1C 2.6(6)
N1A O2A O2G N1C 2.7(7)
O2F O2C N1C C4C 98.1(4)
O2F O2C N1C C8C -137.5(3)
O2F O2C N1C O2G -23.8(5)
O2A O2G N1C C4C -100.1(5)
O2A O2G N1C C8C 136.5(5)
O2A O2G N1C O2C 22.3(7)
C12C O1C C1C C6C -83.1(3)
C12C O1C C1C C2C 100.5(3)
C6C C1C C2C C3C 4.3(4)
O1C C1C C2C C3C -179.5(3)
C6C C1C C2C C7B -170.3(3)
O1C C1C C2C C7B 5.9(4)
C6B C7B C2C C3C -48.2(4)
C6B C7B C2C C1C 126.3(3)
C1C C2C C3C C4C -1.6(5)
C7B C2C C3C C4C 173.2(3)
C2C C3C C4C C5C -2.0(5)
C2C C3C C4C N1C -176.4(3)
C8C N1C C4C C3C -95.4(4)
O2C N1C C4C C3C 21.3(4)
O2G N1C C4C C3C 149.6(5)
C8C N1C C4C C5C 90.1(4)
O2C N1C C4C C5C -153.1(3)
O2G N1C C4C C5C -24.8(5)
C3C C4C C5C C6C 3.1(5)
N1C C4C C5C C6C 177.7(3)
C4C C5C C6C C1C -0.5(5)
C4C C5C C6C C7C -174.7(3)
O1C C1C C6C C5C -179.5(3)
C2C C1C C6C C5C -3.2(4)
O1C C1C C6C C7C -5.5(4)
C2C C1C C6C C7C 170.7(3)
C5C C6C C7C C6D 49.7(4)
C1C C6C C7C C6D -124.2(3)
C4C N1C C8C C9C -177.6(3)
O2C N1C C8C C9C 63.3(3)
O2G N1C C8C C9C -60.4(4)
C4C N1C C8C C10C 62.6(4)
O2C N1C C8C C10C -56.5(3)
O2G N1C C8C C10C 179.7(4)
C4C N1C C8C C11C -59.6(4)
O2C N1C C8C C11C -178.7(3)
O2G N1C C8C C11C 57.6(4)
C1C O1C C12C C13C 166.5(2)
O1C C12C C13C C18C -110.3(3)
O1C C12C C13C C14C 68.9(4)
C18C C13C C14C C15C 2.8(5)
C12C C13C C14C C15C -176.5(3)
C13C C14C C15C C16C -1.6(5)
C14C C15C C16C C17C -0.5(5)
C14C C15C C16C C19C 177.8(3)
C15C C16C C17C C18C 1.3(5)
C19C C16C C17C C18C -176.9(3)
C14C C13C C18C C17C -1.9(5)
C12C C13C C18C C17C 177.3(3)
C16C C17C C18C C13C -0.2(5)
C17C C16C C19C C22C -15.2(7)
C15C C16C C19C C22C 166.7(6)
C17C C16C C19C C22E -68.7(7)
C15C C16C C19C C22E 113.2(7)
C17C C16C C19C C21C 110.5(5)
C15C C16C C19C C21C -67.7(5)
C17C C16C C19C C21E 54.0(6)
C15C C16C C19C C21E -124.1(6)
C17C C16C C19C C20E 168.0(5)
C15C C16C C19C C20E -10.1(6)
C17C C16C C19C C20C -137.0(5)
C15C C16C C19C C20C 44.9(5)
C12D O1D C1D C2D -70.2(4)
C12D O1D C1D C6D 115.1(3)
O1D C1D C2D C3D -179.7(3)
C6D C1D C2D C3D -5.3(4)
O1D C1D C2D C7D -7.2(4)
C6D C1D C2D C7D 167.2(3)
C1D C2D C3D C4D 2.4(5)
C7D C2D C3D C4D -170.3(3)
C4D C5D C6D C1D -1.8(4)
C4D C5D C6D C7C 174.4(3)
O1D C1D C6D C5D 179.7(3)
C2D C1D C6D C5D 5.0(4)
O1D C1D C6D C7C 3.5(4)
C2D C1D C6D C7C -171.2(3)
C6C C7C C6D C5D -114.6(3)
C6C C7C C6D C1D 61.5(4)
C3A C2A C7D C2D -50.5(4)
C1A C2A C7D C2D 123.9(3)
C3D C2D C7D C2A 115.0(3)
C1D C2D C7D C2A -57.4(4)
C2D C3D C4D C5D 0.7(5)
C2D C3D C4D N1D -178.5(3)
C6D C5D C4D C3D -1.0(5)
C6D C5D C4D N1D 178.1(3)
C3D C4D N1D O2D -162.7(4)
C5D C4D N1D O2D 18.2(4)
C3D C4D N1D C8D 46.2(4)
C5D C4D N1D C8D -133.0(3)
O2D N1D C8D C9D 121.0(5)
C4D N1D C8D C9D -86.4(5)
O2D N1D C8D C10D -117.5(5)
C4D N1D C8D C10D 35.1(5)
O2D N1D C8D C11D 5.5(5)
C4D N1D C8D C11D 158.1(4)
C1D O1D C12D C13D -41.5(4)
O1D C12D C13D C18D 97.5(4)
O1D C12D C13D C14D -81.9(4)
C18D C13D C14D C15D -1.5(5)
C12D C13D C14D C15D 178.0(3)
C13D C14D C15D C16D 1.1(5)
C14D C15D C16D C17D 0.0(5)
C14D C15D C16D C19D 179.2(4)
C15D C16D C17D C18D -0.7(6)
C19D C16D C17D C18D -179.9(4)
C16D C17D C18D C13D 0.3(6)
C14D C13D C18D C17D 0.8(5)
C12D C13D C18D C17D -178.7(3)
C17D C16D C19D C22D -7.9(7)
C15D C16D C19D C22D 172.9(5)
C17D C16D C19D C21D -132.9(5)
C15D C16D C19D C21D 47.8(6)
C17D C16D C19D C20D 111.6(5)
C15D C16D C19D C20D -67.7(5)
